data_4337927
loop_
_publ_author_name
'Zhou, Yunshan'
'Li, Xiaomin'
'Zhang, Lijuan'
'Guo, Yan'
'Shi, Zonghai'

_publ_section_title
;
 3-D Silver(I)-Lanthanide(III) Heterometallic-Organic Frameworks
 Constructed from 2,2'-Bipyridine-3,3'-dicarboxylic Acid: Synthesis,
 Structure, Photoluminescence, and Their Remarkable Thermostability.
;
_journal_issue 7
_journal_name_full 'Inorganic chemistry'
_journal_page_first 3362
_journal_paper_doi 10.1021/ic402718c
_journal_volume 53
_journal_year 2014
_chemical_formula_sum 'C24 H12 Ag Eu N4 O8'
_chemical_formula_weight 744.21
_chemical_name_systematic
; 
 ? 
;
_space_group_IT_number 15
_symmetry_cell_setting monoclinic
_symmetry_space_group_name_Hall '-C 2yc'
_symmetry_space_group_name_H-M 'C 1 2/c 1'
_atom_sites_solution_hydrogens geom
_atom_sites_solution_primary direct
_atom_sites_solution_secondary difmap
_audit_creation_method SHELXL-97
_cell_angle_alpha 90.00
_cell_angle_beta 93.055(3)
_cell_angle_gamma 90.00
_cell_formula_units_Z 4
_cell_length_a 24.4855(8)
_cell_length_b 12.1360(4)
_cell_length_c 7.4943(3)
_cell_measurement_reflns_used 4268
_cell_measurement_temperature 301(2)
_cell_measurement_theta_max 29.1019
_cell_measurement_theta_min 3.0046
_cell_volume 2223.81(14)
_computing_structure_refinement 'SHELXL-97 (Sheldrick, 1997)'
_computing_structure_solution 'SHELXS-97 (Sheldrick, 1990)'
_diffrn_ambient_temperature 301(2)
_diffrn_detector_area_resol_mean 16.0971
_diffrn_measured_fraction_theta_full 0.999
_diffrn_measured_fraction_theta_max 0.999
_diffrn_measurement_device_type 'Xcalibur, Eos, Gemini'
_diffrn_measurement_method '\w scans'
_diffrn_radiation_monochromator graphite
_diffrn_radiation_source 'fine-focus sealed tube'
_diffrn_radiation_type MoK\a
_diffrn_radiation_wavelength 0.71073
_diffrn_reflns_av_R_equivalents 0.0627
_diffrn_reflns_av_sigmaI/netI 0.0533
_diffrn_reflns_limit_h_max 29
_diffrn_reflns_limit_h_min -28
_diffrn_reflns_limit_k_max 14
_diffrn_reflns_limit_k_min -14
_diffrn_reflns_limit_l_max 8
_diffrn_reflns_limit_l_min -8
_diffrn_reflns_number 7604
_diffrn_reflns_theta_full 25.19
_diffrn_reflns_theta_max 25.19
_diffrn_reflns_theta_min 3.01
_exptl_absorpt_coefficient_mu 3.738
_exptl_absorpt_correction_T_max 1.00000
_exptl_absorpt_correction_T_min 0.85333
_exptl_absorpt_correction_type multi-scan
_exptl_crystal_colour colorless
_exptl_crystal_density_diffrn 2.223
_exptl_crystal_density_method 'not measured'
_exptl_crystal_description tube
_exptl_crystal_F_000 1432
_exptl_crystal_size_max 0.26
_exptl_crystal_size_mid 0.13
_exptl_crystal_size_min 0.04
_refine_diff_density_max 0.826
_refine_diff_density_min -0.777
_refine_diff_density_rms 0.148
_refine_ls_extinction_method none
_refine_ls_goodness_of_fit_ref 1.059
_refine_ls_hydrogen_treatment mixed
_refine_ls_matrix_type full
_refine_ls_number_parameters 174
_refine_ls_number_reflns 1999
_refine_ls_number_restraints 18
_refine_ls_restrained_S_all 1.057
_refine_ls_R_factor_all 0.0319
_refine_ls_R_factor_gt 0.0283
_refine_ls_shift/su_max 0.001
_refine_ls_shift/su_mean 0.000
_refine_ls_structure_factor_coef Fsqd
_refine_ls_weighting_details 'calc w=1/[\s^2^(Fo^2^)+(0.0231P)^2^+0.0000P] where P=(Fo^2^+2Fc^2^)/3'
_refine_ls_weighting_scheme calc
_refine_ls_wR_factor_gt 0.0651
_refine_ls_wR_factor_ref 0.0671
_reflns_number_gt 1822
_reflns_number_total 1999
_reflns_threshold_expression >2sigma(I)
_cod_data_source_file ic402718c_si_002.cif
_cod_data_source_block ageu
_cod_depositor_comments 'Adding full bibliography for 4337926--4337932.cif.'
_cod_original_cell_volume 2223.82(13)
_cod_database_code 4337927

loop_
_symmetry_equiv_pos_as_xyz
'x, y, z'
'-x, y, -z+1/2'
'x+1/2, y+1/2, z'
'-x+1/2, y+1/2, -z+1/2'
'-x, -y, -z'
'x, -y, z-1/2'
'-x+1/2, -y+1/2, -z'
'x+1/2, -y+1/2, z-1/2'

loop_
_atom_site_label
_atom_site_type_symbol
_atom_site_fract_x
_atom_site_fract_y
_atom_site_fract_z
_atom_site_U_iso_or_equiv
_atom_site_adp_type
_atom_site_occupancy
_atom_site_symmetry_multiplicity
_atom_site_calc_flag
_atom_site_refinement_flags
Eu1 Eu 0.5000 0.55696(2) 0.2500 0.00533(11) Uani 1 2 d S
Ag1 Ag 0.7500 0.2500 0.5000 0.01386(15) Uani 1 2 d S
O4 O 0.58075(12) 0.4283(2) 0.2348(4) 0.0094(7) Uani 1 1 d .
O2 O 0.56829(11) 0.3282(2) -0.1710(4) 0.0102(7) Uani 1 1 d .
O3 O 0.52687(11) 0.4017(2) 0.4560(4) 0.0081(6) Uani 1 1 d .
C12 C 0.56536(16) 0.3677(4) 0.3572(5) 0.0067(9) Uani 1 1 d U
N1 N 0.71832(14) 0.3161(3) 0.2512(5) 0.0107(8) Uani 1 1 d .
C1 C 0.74937(17) 0.3751(4) 0.1430(6) 0.0124(10) Uani 1 1 d .
H1 H 0.7842 0.3965 0.1851 0.015 Uiso 1 1 calc R
C4 C 0.64786(16) 0.3091(3) 0.0162(5) 0.0081(9) Uani 1 1 d .
C3 C 0.68014(17) 0.3729(4) -0.0899(6) 0.0126(10) Uani 1 1 d .
H3 H 0.6671 0.3940 -0.2035 0.015 Uiso 1 1 calc R
C5 C 0.66801(16) 0.2840(3) 0.1902(5) 0.0061(9) Uani 1 1 d U
C2 C 0.73162(18) 0.4049(4) -0.0269(6) 0.0138(10) Uani 1 1 d .
H2 H 0.7539 0.4461 -0.0983 0.017 Uiso 1 1 calc R
O1 O 0.57634(12) 0.1777(3) 0.0016(4) 0.0131(7) Uani 1 1 d .
C11 C 0.59261(17) 0.2663(4) -0.0535(6) 0.0093(10) Uani 1 1 d .
N2 N 0.65966(14) 0.1208(3) 0.3632(5) 0.0105(8) Uani 1 1 d .
C6 C 0.63633(16) 0.2176(3) 0.3194(5) 0.0059(9) Uani 1 1 d U
C8 C 0.56057(17) 0.1825(4) 0.4998(5) 0.0100(9) Uani 1 1 d .
H8 H 0.5277 0.2036 0.5465 0.012 Uiso 1 1 calc R
C7 C 0.58834(17) 0.2548(3) 0.3932(5) 0.0056(9) Uani 1 1 d .
C9 C 0.58202(18) 0.0790(4) 0.5360(6) 0.0123(10) Uani 1 1 d .
H9 H 0.5634 0.0281 0.6028 0.015 Uiso 1 1 calc R
C10 C 0.63243(19) 0.0535(4) 0.4691(6) 0.0126(10) Uani 1 1 d .
H10 H 0.6481 -0.0142 0.4997 0.015 Uiso 1 1 calc R

loop_
_atom_site_aniso_label
_atom_site_aniso_U_11
_atom_site_aniso_U_22
_atom_site_aniso_U_33
_atom_site_aniso_U_23
_atom_site_aniso_U_13
_atom_site_aniso_U_12
Eu1 0.00549(17) 0.00559(18) 0.00489(17) 0.000 0.00014(12) 0.000
Ag1 0.0088(3) 0.0230(3) 0.0095(3) 0.0030(2) -0.0024(2) 0.0004(2)
O4 0.0099(15) 0.0071(16) 0.0116(16) 0.0029(13) 0.0050(13) 0.0006(12)
O2 0.0089(15) 0.0131(16) 0.0081(15) 0.0006(13) -0.0035(12) 0.0037(13)
O3 0.0096(14) 0.0101(15) 0.0048(14) 0.0004(13) 0.0002(12) 0.0016(13)
C12 0.0063(15) 0.0080(16) 0.0054(15) -0.0024(14) -0.0021(13) 0.0008(14)
N1 0.0075(18) 0.013(2) 0.0114(18) -0.0013(17) 0.0009(15) 0.0008(16)
C1 0.005(2) 0.018(3) 0.015(2) 0.002(2) -0.0001(18) 0.0009(19)
C4 0.006(2) 0.007(2) 0.012(2) 0.0000(19) 0.0016(18) 0.0042(18)
C3 0.012(2) 0.012(2) 0.014(2) 0.003(2) 0.0036(19) 0.005(2)
C5 0.0054(12) 0.0061(12) 0.0070(12) -0.0009(9) 0.0010(9) 0.0018(9)
C2 0.012(2) 0.012(2) 0.018(2) 0.005(2) 0.007(2) -0.003(2)
O1 0.0163(16) 0.0095(16) 0.0131(16) 0.0027(14) -0.0045(13) -0.0015(13)
C11 0.009(2) 0.015(2) 0.004(2) -0.0029(19) 0.0018(18) 0.0054(19)
N2 0.0078(18) 0.013(2) 0.0103(18) -0.0007(17) -0.0022(15) 0.0012(16)
C6 0.0071(15) 0.0056(16) 0.0047(15) -0.0011(14) -0.0021(13) -0.0006(14)
C8 0.008(2) 0.012(2) 0.010(2) -0.0041(19) 0.0014(18) 0.0001(19)
C7 0.008(2) 0.006(2) 0.003(2) -0.0005(17) -0.0011(17) -0.0004(17)
C9 0.013(2) 0.009(2) 0.015(2) 0.001(2) 0.0027(19) 0.0003(19)
C10 0.015(2) 0.009(2) 0.014(2) 0.0026(19) 0.000(2) 0.0040(19)

loop_
_atom_type_symbol
_atom_type_description
_atom_type_scat_dispersion_real
_atom_type_scat_dispersion_imag
_atom_type_scat_source
C C 0.0033 0.0016 'International Tables Vol C Tables 4.2.6.8 and 6.1.1.4'
H H 0.0000 0.0000 'International Tables Vol C Tables 4.2.6.8 and 6.1.1.4'
Ag Ag -0.8971 1.1015 'International Tables Vol C Tables 4.2.6.8 and 6.1.1.4'
Eu Eu -0.1578 3.6682 'International Tables Vol C Tables 4.2.6.8 and 6.1.1.4'
N N 0.0061 0.0033 'International Tables Vol C Tables 4.2.6.8 and 6.1.1.4'
O O 0.0106 0.0060 'International Tables Vol C Tables 4.2.6.8 and 6.1.1.4'

loop_
_geom_angle_atom_site_label_1
_geom_angle_atom_site_label_2
_geom_angle_atom_site_label_3
_geom_angle
_geom_angle_site_symmetry_1
_geom_angle_site_symmetry_3
O2 Eu1 O2 102.74(15) 6_566 5_665
O2 Eu1 O3 82.15(10) 6_566 5_666
O2 Eu1 O3 82.77(10) 5_665 5_666
O2 Eu1 O3 82.77(10) 6_566 6_565
O2 Eu1 O3 82.15(10) 5_665 6_565
O3 Eu1 O3 155.73(14) 5_666 6_565
O2 Eu1 O3 143.37(10) 6_566 2_655
O2 Eu1 O3 97.93(10) 5_665 2_655
O3 Eu1 O3 130.68(9) 5_666 2_655
O3 Eu1 O3 70.42(11) 6_565 2_655
O2 Eu1 O3 97.93(10) 6_566 .
O2 Eu1 O3 143.37(10) 5_665 .
O3 Eu1 O3 70.42(11) 5_666 .
O3 Eu1 O3 130.68(9) 6_565 .
O3 Eu1 O3 82.27(13) 2_655 .
O2 Eu1 O4 161.95(10) 6_566 2_655
O2 Eu1 O4 79.68(10) 5_665 2_655
O3 Eu1 O4 80.42(9) 5_666 2_655
O3 Eu1 O4 115.24(10) 6_565 2_655
O3 Eu1 O4 51.80(9) 2_655 2_655
O3 Eu1 O4 71.79(9) . 2_655
O2 Eu1 O4 79.68(10) 6_566 .
O2 Eu1 O4 161.95(10) 5_665 .
O3 Eu1 O4 115.24(9) 5_666 .
O3 Eu1 O4 80.42(9) 6_565 .
O3 Eu1 O4 71.79(9) 2_655 .
O3 Eu1 O4 51.80(9) . .
O4 Eu1 O4 103.65(13) 2_655 .
O2 Eu1 C12 165.05(11) 6_566 2_655
O2 Eu1 C12 91.52(11) 5_665 2_655
O3 Eu1 C12 104.36(10) 5_666 2_655
O3 Eu1 C12 94.95(10) 6_565 2_655
O3 Eu1 C12 26.61(10) 2_655 2_655
O3 Eu1 C12 72.32(10) . 2_655
O4 Eu1 C12 25.56(10) 2_655 2_655
O4 Eu1 C12 85.37(10) . 2_655
O2 Eu1 C12 91.52(11) 6_566 .
O2 Eu1 C12 165.05(11) 5_665 .
O3 Eu1 C12 94.95(10) 5_666 .
O3 Eu1 C12 104.36(10) 6_565 .
O3 Eu1 C12 72.32(10) 2_655 .
O3 Eu1 C12 26.61(10) . .
O4 Eu1 C12 85.37(10) 2_655 .
O4 Eu1 C12 25.56(10) . .
C12 Eu1 C12 74.67(16) 2_655 .
O2 Eu1 Eu1 115.30(7) 6_566 5_665
O2 Eu1 Eu1 90.27(7) 5_665 5_665
O3 Eu1 Eu1 162.34(7) 5_666 5_665
O3 Eu1 Eu1 36.17(7) 6_565 5_665
O3 Eu1 Eu1 34.25(6) 2_655 5_665
O3 Eu1 Eu1 107.76(6) . 5_665
O4 Eu1 Eu1 82.38(6) 2_655 5_665
O4 Eu1 Eu1 72.83(7) . 5_665
C12 Eu1 Eu1 59.44(8) 2_655 5_665
C12 Eu1 Eu1 87.59(8) . 5_665
O2 Eu1 Eu1 90.27(7) 6_566 5_666
O2 Eu1 Eu1 115.30(7) 5_665 5_666
O3 Eu1 Eu1 36.17(7) 5_666 5_666
O3 Eu1 Eu1 162.34(7) 6_565 5_666
O3 Eu1 Eu1 107.76(6) 2_655 5_666
O3 Eu1 Eu1 34.25(6) . 5_666
O4 Eu1 Eu1 72.83(7) 2_655 5_666
O4 Eu1 Eu1 82.38(6) . 5_666
C12 Eu1 Eu1 87.59(8) 2_655 5_666
C12 Eu1 Eu1 59.44(8) . 5_666
Eu1 Eu1 Eu1 139.494(16) 5_665 5_666
N1 Ag1 N1 180.000(1) 7_656 .
C12 O4 Eu1 93.6(2) . .
C11 O2 Eu1 149.7(3) . 5_665
C12 O3 Eu1 147.0(2) . 5_666
C12 O3 Eu1 93.6(2) . .
Eu1 O3 Eu1 109.58(11) 5_666 .
O4 C12 O3 119.3(4) . .
O4 C12 C7 123.0(4) . .
O3 C12 C7 117.7(4) . .
O4 C12 Eu1 60.8(2) . .
O3 C12 Eu1 59.8(2) . .
C7 C12 Eu1 166.7(3) . .
C1 N1 C5 119.0(4) . .
C1 N1 Ag1 122.3(3) . .
C5 N1 Ag1 118.0(3) . .
N1 C1 C2 122.5(4) . .
N1 C1 H1 118.7 . .
C2 C1 H1 118.7 . .
C3 C4 C5 118.1(4) . .
C3 C4 C11 121.3(4) . .
C5 C4 C11 120.6(4) . .
C2 C3 C4 120.0(4) . .
C2 C3 H3 120.0 . .
C4 C3 H3 120.0 . .
N1 C5 C4 121.5(4) . .
N1 C5 C6 115.4(4) . .
C4 C5 C6 123.1(4) . .
C1 C2 C3 118.8(4) . .
C1 C2 H2 120.6 . .
C3 C2 H2 120.6 . .
O1 C11 O2 126.8(4) . .
O1 C11 C4 119.0(4) . .
O2 C11 C4 114.2(4) . .
C6 N2 C10 117.4(4) . .
N2 C6 C7 122.8(4) . .
N2 C6 C5 113.5(3) . .
C7 C6 C5 123.6(4) . .
C9 C8 C7 119.6(4) . .
C9 C8 H8 120.2 . .
C7 C8 H8 120.2 . .
C8 C7 C6 118.1(4) . .
C8 C7 C12 119.4(4) . .
C6 C7 C12 122.6(4) . .
C8 C9 C10 117.8(4) . .
C8 C9 H9 121.1 . .
C10 C9 H9 121.1 . .
N2 C10 C9 123.8(4) . .
N2 C10 H10 118.1 . .
C9 C10 H10 118.1 . .

loop_
_geom_bond_atom_site_label_1
_geom_bond_atom_site_label_2
_geom_bond_distance
_geom_bond_site_symmetry_2
Eu1 O2 2.232(3) 6_566
Eu1 O2 2.232(3) 5_665
Eu1 O3 2.386(3) 5_666
Eu1 O3 2.386(3) 6_565
Eu1 O3 2.502(3) 2_655
Eu1 O3 2.502(3) .
Eu1 O4 2.527(3) 2_655
Eu1 O4 2.527(3) .
Eu1 C12 2.889(4) 2_655
Eu1 C12 2.889(4) .
Eu1 Eu1 3.9941(2) 5_665
Eu1 Eu1 3.9941(2) 5_666
Ag1 N1 2.137(4) 7_656
Ag1 N1 2.137(4) .
O4 C12 1.249(5) .
O2 C11 1.280(5) .
O2 Eu1 2.232(3) 5_665
O3 C12 1.297(5) .
O3 Eu1 2.386(3) 5_666
C12 C7 1.500(6) .
N1 C1 1.347(5) .
N1 C5 1.349(5) .
C1 C2 1.372(6) .
C1 H1 0.9300 .
C4 C3 1.387(6) .
C4 C5 1.403(6) .
C4 C11 1.516(6) .
C3 C2 1.378(6) .
C3 H3 0.9300 .
C5 C6 1.506(5) .
C2 H2 0.9300 .
O1 C11 1.226(5) .
N2 C6 1.340(5) .
N2 C10 1.341(6) .
C6 C7 1.400(5) .
C8 C9 1.383(6) .
C8 C7 1.389(6) .
C8 H8 0.9300 .
C9 C10 1.392(6) .
C9 H9 0.9300 .
C10 H10 0.9300 .
